data_2228246
loop_
_publ_author_name
'Nielson, Alastair J.'
'Waters, Joyce M.'

_publ_section_title
;
 (2,2'-Bipyridine-\k^2^<i>N</i>,<i>N</i>')[2-<i>tert</i>-butylanilinato(2{-})]dichloridooxidomolybdenum(VI)
 dichloromethane hemisolvate
;
_journal_coeditor_code BV2152
_journal_issue 12
_journal_name_full 'Acta Crystallographica Section E'
_journal_page_first m1659
_journal_page_last m1660
_journal_paper_doi 10.1107/S1600536810047392
_journal_volume 66
_journal_year 2010
_chemical_formula_iupac '[Mo (C10 H13 N) Cl2 O (C10 H8 N2)], 0.5C H2 Cl2'
_chemical_formula_moiety 'C20 H21 Cl2 Mo N3 O, 0.5(C H2 Cl2)'
_chemical_formula_sum 'C20.5 H22 Cl3 Mo N3 O'
_chemical_formula_weight 528.7
_chemical_name_systematic
;
(2,2'-Bipyridine-\k^2^<i>N</i>,<i>N</i>')[2-<i>tert</i>-
butylanilinato(2-)]dichloridooxidomolybdenum(VI) dichloromethane hemisolvate
;
_space_group_IT_number 60
_symmetry_cell_setting orthorhombic
_symmetry_space_group_name_Hall '-P 2n 2ab'
_symmetry_space_group_name_H-M 'P b c n'
_atom_sites_solution_hydrogens geom
_atom_sites_solution_primary direct
_atom_sites_solution_secondary difmap
_audit_creation_method SHELXL-97
_cell_angle_alpha 90.00
_cell_angle_beta 90.00
_cell_angle_gamma 90.00
_cell_formula_units_Z 8
_cell_length_a 17.4207(2)
_cell_length_b 14.96570(10)
_cell_length_c 16.52370(10)
_cell_measurement_reflns_used 8192
_cell_measurement_temperature 150(2)
_cell_measurement_theta_max 25
_cell_measurement_theta_min 2
_cell_volume 4307.94(6)
_computing_cell_refinement 'SAINT (Siemens, 1995)'
_computing_data_collection 'SMART (Siemens, 1995)'
_computing_data_reduction 'SAINT (Siemens, 1995)'
_computing_molecular_graphics 'ORTEP-3 for Windows (Farrugia, 1999)'
_computing_publication_material 'SHELXL97 (Sheldrick, 2008)'
_computing_structure_refinement 'SHELXL97 (Sheldrick, 2008)'
_computing_structure_solution 'SHELXS97 (Sheldrick, 2008)'
_diffrn_ambient_temperature 150(2)
_diffrn_measured_fraction_theta_full 0.994
_diffrn_measured_fraction_theta_max 0.994
_diffrn_measurement_device_type 'Siemens SMART'
_diffrn_measurement_method 'Area detector \w scan'
_diffrn_radiation_monochromator graphite
_diffrn_radiation_source 'fine-focus sealed tube'
_diffrn_radiation_type MoK\a
_diffrn_radiation_wavelength 0.71073
_diffrn_reflns_av_R_equivalents 0.0835
_diffrn_reflns_av_sigmaI/netI 0.0489
_diffrn_reflns_limit_h_max 21
_diffrn_reflns_limit_h_min 0
_diffrn_reflns_limit_k_max 18
_diffrn_reflns_limit_k_min 0
_diffrn_reflns_limit_l_max 20
_diffrn_reflns_limit_l_min 0
_diffrn_reflns_number 40908
_diffrn_reflns_theta_full 26.55
_diffrn_reflns_theta_max 26.55
_diffrn_reflns_theta_min 1.79
_diffrn_standards_decay_% 0
_exptl_absorpt_coefficient_mu 0.998
_exptl_absorpt_correction_T_max 0.9630
_exptl_absorpt_correction_T_min 0.6514
_exptl_absorpt_correction_type multi-scan
_exptl_absorpt_process_details '(Blessing, 1995)'
_exptl_crystal_colour yellow
_exptl_crystal_density_diffrn 1.630
_exptl_crystal_density_method 'not measured'
_exptl_crystal_description needle
_exptl_crystal_F_000 2136
_exptl_crystal_size_max 0.26
_exptl_crystal_size_mid 0.06
_exptl_crystal_size_min 0.06
_refine_diff_density_max 0.636
_refine_diff_density_min -1.543
_refine_ls_extinction_method none
_refine_ls_goodness_of_fit_ref 1.031
_refine_ls_hydrogen_treatment mixed
_refine_ls_matrix_type full
_refine_ls_number_parameters 280
_refine_ls_number_reflns 4459
_refine_ls_number_restraints 0
_refine_ls_restrained_S_all 1.031
_refine_ls_R_factor_all 0.0648
_refine_ls_R_factor_gt 0.0425
_refine_ls_shift/su_max 0.008
_refine_ls_shift/su_mean 0.001
_refine_ls_structure_factor_coef Fsqd
_refine_ls_weighting_details 'calc w=1/[\s^2^(Fo^2^)+(0.0540P)^2^+1.7768P] where P=(Fo^2^+2Fc^2^)/3'
_refine_ls_weighting_scheme calc
_refine_ls_wR_factor_gt 0.0933
_refine_ls_wR_factor_ref 0.1024
_reflns_number_gt 3438
_reflns_number_total 4459
_reflns_threshold_expression I>2\s(I)
_cod_data_source_file bv2152.cif
_cod_data_source_block I
_cod_original_formula_sum 'C20.5 H22 Cl3 Mo1 N3 O1'
_cod_database_code 2228246
_cod_database_fobs_code 2228246

loop_
_symmetry_equiv_pos_as_xyz
'x, y, z'
'-x+1/2, -y+1/2, z+1/2'
'-x, y, -z+1/2'
'x+1/2, -y+1/2, -z'
'-x, -y, -z'
'x-1/2, y-1/2, -z-1/2'
'x, -y, z-1/2'
'-x-1/2, y-1/2, z'

loop_
_atom_site_type_symbol
_atom_site_label
_atom_site_fract_x
_atom_site_fract_y
_atom_site_fract_z
_atom_site_U_iso_or_equiv
_atom_site_adp_type
_atom_site_calc_flag
_atom_site_refinement_flags
_atom_site_occupancy
_atom_site_disorder_assembly
_atom_site_disorder_group
Mo Mo1 0.353791(15) 0.84420(2) 0.150599(16) 0.02018(11) Uani d . 1 . .
Cl Cl1 0.31084(5) 0.72649(6) 0.06725(5) 0.0299(2) Uani d . 1 . .
Cl Cl2 0.41115(5) 0.98134(6) 0.19018(5) 0.0291(2) Uani d . 1 . .
N N1 0.26663(15) 0.87982(19) 0.18979(16) 0.0208(6) Uani d . 1 . .
N N2 0.46431(15) 0.83274(18) 0.08033(16) 0.0218(6) Uani d . 1 . .
N N3 0.34325(15) 0.91836(19) 0.03034(16) 0.0226(6) Uani d . 1 . .
O O1 0.39213(13) 0.77987(16) 0.22394(13) 0.0257(5) Uani d . 1 . .
C C1 0.52275(19) 0.7863(2) 0.1095(2) 0.0269(8) Uani d . 1 . .
H H1 0.5178 0.7587 0.1610 0.032 Uiso calc R 1 . .
C C2 0.5900(2) 0.7769(3) 0.0679(2) 0.0298(8) Uani d . 1 . .
H H2 0.6311 0.7430 0.0900 0.036 Uiso calc R 1 . .
C C3 0.5975(2) 0.8169(3) -0.0060(2) 0.0300(8) Uani d . 1 . .
H H3 0.6436 0.8111 -0.0362 0.036 Uiso calc R 1 . .
C C4 0.53740(19) 0.8656(2) -0.0355(2) 0.0258(8) Uani d . 1 . .
H H4 0.5416 0.8943 -0.0865 0.031 Uiso calc R 1 . .
C C5 0.47099(19) 0.8728(2) 0.00858(18) 0.0197(7) Uani d . 1 . .
C C6 0.40356(18) 0.9217(2) -0.01916(18) 0.0197(7) Uani d . 1 . .
C C7 0.4003(2) 0.9672(2) -0.0908(2) 0.0258(8) Uani d . 1 . .
H H7 0.4441 0.9698 -0.1250 0.031 Uiso calc R 1 . .
C C8 0.3339(2) 1.0088(2) -0.1132(2) 0.0282(8) Uani d . 1 . .
H H8 0.3311 1.0415 -0.1623 0.034 Uiso calc R 1 . .
C C9 0.2717(2) 1.0023(3) -0.0635(2) 0.0327(9) Uani d . 1 . .
H H9 0.2243 1.0289 -0.0784 0.039 Uiso calc R 1 . .
C C10 0.2782(2) 0.9575(3) 0.0072(2) 0.0300(8) Uani d . 1 . .
H H10 0.2347 0.9539 0.0417 0.036 Uiso calc R 1 . .
C C11 0.20734(19) 0.9275(2) 0.22186(19) 0.0225(7) Uani d . 1 . .
C C12 0.2068(2) 1.0188(2) 0.2053(2) 0.0341(9) Uani d . 1 . .
H H12 0.2446 1.0435 0.1705 0.041 Uiso calc R 1 . .
C C13 0.1527(2) 1.0727(3) 0.2388(3) 0.0425(10) Uani d . 1 . .
H H13 0.1533 1.1352 0.2290 0.051 Uiso calc R 1 . .
C C14 0.0974(2) 1.0355(3) 0.2866(3) 0.0415(10) Uani d . 1 . .
H H14 0.0589 1.0725 0.3097 0.050 Uiso calc R 1 . .
C C15 0.0967(2) 0.9464(3) 0.3014(2) 0.0327(9) Uani d . 1 . .
H H15 0.0568 0.9227 0.3341 0.039 Uiso calc R 1 . .
C C16 0.15120(18) 0.8890(2) 0.27117(19) 0.0219(7) Uani d . 1 . .
C C17 0.15032(18) 0.7900(2) 0.2892(2) 0.0241(7) Uani d . 1 . .
C C18 0.2222(2) 0.7626(3) 0.3349(2) 0.0294(8) Uani d . 1 . .
H H18A 0.2676 0.7779 0.3028 0.044 Uiso calc R 1 . .
H H18B 0.2212 0.6980 0.3446 0.044 Uiso calc R 1 . .
H H18C 0.2241 0.7941 0.3868 0.044 Uiso calc R 1 . .
C C19 0.1439(2) 0.7378(3) 0.2113(2) 0.0324(9) Uani d . 1 . .
H H19A 0.0978 0.7567 0.1820 0.049 Uiso calc R 1 . .
H H19B 0.1404 0.6738 0.2236 0.049 Uiso calc R 1 . .
H H19C 0.1893 0.7489 0.1778 0.049 Uiso calc R 1 . .
C C20 0.0821(2) 0.7650(3) 0.3419(2) 0.0374(10) Uani d . 1 . .
H H20A 0.0853 0.7971 0.3935 0.056 Uiso calc R 1 . .
H H20B 0.0826 0.7005 0.3520 0.056 Uiso calc R 1 . .
H H20C 0.0344 0.7813 0.3141 0.056 Uiso calc R 1 . .
C C21 0.4547(10) 0.5417(12) 0.0336(9) 0.088(5) Uani d P 0.50 . 1
H H21A 0.428(7) 0.558(9) 0.007(7) 0.080 Uiso d P 0.50 A 1
H H21B 0.452(7) 0.562(8) 0.074(7) 0.080 Uiso d P 0.50 B 1
Cl Cl3 0.4319(3) 0.4302(3) 0.0347(4) 0.0822(14) Uani d P 0.50 . 1
Cl Cl4 0.5425(4) 0.5541(6) -0.0196(6) 0.162(4) Uani d P 0.50 . 1

loop_
_atom_site_aniso_label
_atom_site_aniso_U_11
_atom_site_aniso_U_22
_atom_site_aniso_U_33
_atom_site_aniso_U_12
_atom_site_aniso_U_13
_atom_site_aniso_U_23
Mo1 0.01602(16) 0.02499(18) 0.01954(16) -0.00289(12) 0.00123(11) 0.00364(12)
Cl1 0.0277(5) 0.0339(5) 0.0282(4) -0.0058(4) -0.0006(3) -0.0033(4)
Cl2 0.0271(4) 0.0320(5) 0.0281(4) -0.0105(4) 0.0059(4) -0.0008(4)
N1 0.0183(14) 0.0206(15) 0.0234(14) -0.0059(11) 0.0018(11) 0.0032(12)
N2 0.0175(14) 0.0252(16) 0.0226(14) -0.0013(12) -0.0004(11) -0.0001(12)
N3 0.0173(14) 0.0274(16) 0.0230(14) -0.0006(12) 0.0021(11) 0.0040(12)
O1 0.0206(12) 0.0298(14) 0.0267(12) -0.0048(11) -0.0016(9) 0.0044(10)
C1 0.0205(18) 0.034(2) 0.0264(18) 0.0011(15) -0.0027(14) 0.0007(16)
C2 0.0201(18) 0.038(2) 0.0318(19) 0.0040(16) -0.0035(15) -0.0048(16)
C3 0.0172(18) 0.037(2) 0.036(2) -0.0023(16) 0.0038(15) -0.0102(17)
C4 0.0251(18) 0.030(2) 0.0217(17) -0.0070(15) 0.0037(14) -0.0045(14)
C5 0.0205(17) 0.0202(17) 0.0185(16) -0.0042(14) 0.0007(13) -0.0035(13)
C6 0.0213(17) 0.0194(17) 0.0185(15) -0.0040(13) 0.0015(13) -0.0022(13)
C7 0.0291(19) 0.0259(19) 0.0223(17) -0.0049(16) 0.0030(14) -0.0010(14)
C8 0.038(2) 0.026(2) 0.0207(17) -0.0007(16) -0.0037(15) 0.0039(15)
C9 0.0254(18) 0.039(2) 0.0340(19) 0.0058(17) -0.0035(16) 0.0096(16)
C10 0.0212(18) 0.039(2) 0.0294(19) 0.0022(17) -0.0004(15) 0.0065(16)
C11 0.0191(17) 0.0248(19) 0.0234(17) -0.0022(14) -0.0032(13) 0.0015(14)
C12 0.036(2) 0.025(2) 0.041(2) -0.0031(17) 0.0010(17) 0.0089(17)
C13 0.049(3) 0.022(2) 0.057(3) 0.0062(19) -0.001(2) 0.0035(19)
C14 0.038(2) 0.034(2) 0.053(3) 0.0149(19) 0.0056(19) -0.0036(19)
C15 0.0252(19) 0.039(2) 0.034(2) 0.0035(17) 0.0060(16) -0.0007(17)
C16 0.0199(17) 0.0242(18) 0.0215(16) -0.0030(14) -0.0010(13) -0.0007(14)
C17 0.0193(17) 0.0249(19) 0.0279(18) -0.0042(14) 0.0045(14) 0.0030(14)
C18 0.0279(19) 0.031(2) 0.0293(19) 0.0032(16) 0.0030(15) 0.0080(15)
C19 0.0224(19) 0.031(2) 0.044(2) -0.0076(16) 0.0045(16) -0.0087(17)
C20 0.030(2) 0.038(2) 0.044(2) -0.0088(18) 0.0117(17) 0.0087(18)
C21 0.096(11) 0.084(11) 0.085(11) 0.034(9) -0.031(8) -0.035(9)
Cl3 0.054(2) 0.065(3) 0.127(3) -0.001(2) -0.021(2) -0.001(3)
Cl4 0.123(6) 0.162(6) 0.200(7) -0.087(5) -0.108(5) 0.089(5)

loop_
_atom_type_symbol
_atom_type_description
_atom_type_scat_dispersion_real
_atom_type_scat_dispersion_imag
_atom_type_scat_source
C C 0.0033 0.0016 'International Tables Vol C Tables 4.2.6.8 and 6.1.1.4'
H H 0.0000 0.0000 'International Tables Vol C Tables 4.2.6.8 and 6.1.1.4'
N N 0.0061 0.0033 'International Tables Vol C Tables 4.2.6.8 and 6.1.1.4'
Cl Cl 0.1484 0.1585 'International Tables Vol C Tables 4.2.6.8 and 6.1.1.4'
Mo Mo -1.6832 0.6857 'International Tables Vol C Tables 4.2.6.8 and 6.1.1.4'
O O 0.0106 0.0060 'International Tables Vol C Tables 4.2.6.8 and 6.1.1.4'

loop_
_geom_angle_atom_site_label_1
_geom_angle_atom_site_label_2
_geom_angle_atom_site_label_3
_geom_angle_site_symmetry_1
_geom_angle_site_symmetry_3
_geom_angle
_geom_angle_publ_flag
O1 Mo1 N1 . . 104.71(12) ?
O1 Mo1 N2 . . 89.34(10) ?
N1 Mo1 N2 . . 164.37(11) ?
O1 Mo1 N3 . . 159.24(10) ?
N1 Mo1 N3 . . 96.03(11) ?
N2 Mo1 N3 . . 69.97(9) ?
O1 Mo1 Cl1 . . 96.83(8) ?
N1 Mo1 Cl1 . . 99.78(9) ?
N2 Mo1 Cl1 . . 85.03(7) ?
N3 Mo1 Cl1 . . 80.17(7) ?
O1 Mo1 Cl2 . . 97.41(8) ?
N1 Mo1 Cl2 . . 90.00(9) ?
N2 Mo1 Cl2 . . 81.28(7) ?
N3 Mo1 Cl2 . . 81.57(7) ?
Cl1 Mo1 Cl2 . . 160.08(3) ?
C11 N1 Mo1 . . 165.8(2) ?
C1 N2 C5 . . 119.5(3) ?
C1 N2 Mo1 . . 120.6(2) ?
C5 N2 Mo1 . . 119.9(2) ?
C10 N3 C6 . . 118.5(3) ?
C10 N3 Mo1 . . 122.2(2) ?
C6 N3 Mo1 . . 119.3(2) ?
N2 C1 C2 . . 122.0(3) ?
N2 C1 H1 . . 119.0 ?
C2 C1 H1 . . 119.0 ?
C3 C2 C1 . . 119.1(3) ?
C3 C2 H2 . . 120.5 ?
C1 C2 H2 . . 120.5 ?
C4 C3 C2 . . 118.7(3) ?
C4 C3 H3 . . 120.6 ?
C2 C3 H3 . . 120.6 ?
C3 C4 C5 . . 120.0(3) ?
C3 C4 H4 . . 120.0 ?
C5 C4 H4 . . 120.0 ?
N2 C5 C4 . . 120.7(3) ?
N2 C5 C6 . . 115.8(3) ?
C4 C5 C6 . . 123.5(3) ?
N3 C6 C7 . . 121.2(3) ?
N3 C6 C5 . . 115.0(3) ?
C7 C6 C5 . . 123.8(3) ?
C8 C7 C6 . . 119.8(3) ?
C8 C7 H7 . . 120.1 ?
C6 C7 H7 . . 120.1 ?
C7 C8 C9 . . 118.6(3) ?
C7 C8 H8 . . 120.7 ?
C9 C8 H8 . . 120.7 ?
C10 C9 C8 . . 119.3(3) ?
C10 C9 H9 . . 120.4 ?
C8 C9 H9 . . 120.4 ?
N3 C10 C9 . . 122.6(3) ?
N3 C10 H10 . . 118.7 ?
C9 C10 H10 . . 118.7 ?
N1 C11 C12 . . 116.2(3) ?
N1 C11 C16 . . 122.8(3) ?
C12 C11 C16 . . 121.0(3) ?
C13 C12 C11 . . 120.5(4) ?
C13 C12 H12 . . 119.8 ?
C11 C12 H12 . . 119.8 ?
C12 C13 C14 . . 118.9(4) ?
C12 C13 H13 . . 120.5 ?
C14 C13 H13 . . 120.5 ?
C15 C14 C13 . . 120.8(4) ?
C15 C14 H14 . . 119.6 ?
C13 C14 H14 . . 119.6 ?
C14 C15 C16 . . 122.9(4) ?
C14 C15 H15 . . 118.5 ?
C16 C15 H15 . . 118.5 ?
C15 C16 C11 . . 115.9(3) ?
C15 C16 C17 . . 122.3(3) ?
C11 C16 C17 . . 121.8(3) ?
C19 C17 C16 . . 109.9(3) ?
C19 C17 C18 . . 110.2(3) ?
C16 C17 C18 . . 110.7(3) ?
C19 C17 C20 . . 107.6(3) ?
C16 C17 C20 . . 111.2(3) ?
C18 C17 C20 . . 107.1(3) ?
C17 C18 H18A . . 109.5 ?
C17 C18 H18B . . 109.5 ?
H18A C18 H18B . . 109.5 ?
C17 C18 H18C . . 109.5 ?
H18A C18 H18C . . 109.5 ?
H18B C18 H18C . . 109.5 ?
C17 C19 H19A . . 109.5 ?
C17 C19 H19B . . 109.5 ?
H19A C19 H19B . . 109.5 ?
C17 C19 H19C . . 109.5 ?
H19A C19 H19C . . 109.5 ?
H19B C19 H19C . . 109.5 ?
C17 C20 H20A . . 109.5 ?
C17 C20 H20B . . 109.5 ?
H20A C20 H20B . . 109.5 ?
C17 C20 H20C . . 109.5 ?
H20A C20 H20C . . 109.5 ?
H20B C20 H20C . . 109.5 ?
Cl3 C21 Cl4 . . 107.9(9) ?
Cl4 C21 H21A 5_665 . 106(10) ?
Cl3 C21 H21A . . 101(10) ?
Cl4 C21 H21A . . 103(10) ?
Cl4 C21 H21B 5_665 . 123(10) ?
Cl3 C21 H21B . . 112(10) ?
Cl4 C21 H21B . . 118(10) ?
H21A C21 H21B . . 113(10) ?

loop_
_geom_bond_atom_site_label_1
_geom_bond_atom_site_label_2
_geom_bond_site_symmetry_2
_geom_bond_distance
_geom_bond_publ_flag
Mo1 O1 . 1.686(2) ?
Mo1 N1 . 1.735(3) ?
Mo1 N2 . 2.255(3) ?
Mo1 N3 . 2.283(3) ?
Mo1 Cl1 . 2.3580(9) ?
Mo1 Cl2 . 2.3745(9) ?
N1 C11 . 1.363(4) ?
N2 C1 . 1.323(4) ?
N2 C5 . 1.334(4) ?
N3 C10 . 1.332(4) ?
N3 C6 . 1.332(4) ?
C1 C2 . 1.366(5) ?
C1 H1 . 0.9500 ?
C2 C3 . 1.365(5) ?
C2 H2 . 0.9500 ?
C3 C4 . 1.365(5) ?
C3 H3 . 0.9500 ?
C4 C5 . 1.371(4) ?
C4 H4 . 0.9500 ?
C5 C6 . 1.458(4) ?
C6 C7 . 1.367(4) ?
C7 C8 . 1.363(5) ?
C7 H7 . 0.9500 ?
C8 C9 . 1.363(5) ?
C8 H8 . 0.9500 ?
C9 C10 . 1.350(5) ?
C9 H9 . 0.9500 ?
C10 H10 . 0.9500 ?
C11 C12 . 1.393(5) ?
C11 C16 . 1.397(4) ?
C12 C13 . 1.359(5) ?
C12 H12 . 0.9500 ?
C13 C14 . 1.364(6) ?
C13 H13 . 0.9500 ?
C14 C15 . 1.356(5) ?
C14 H14 . 0.9500 ?
C15 C16 . 1.375(5) ?
C15 H15 . 0.9500 ?
C16 C17 . 1.511(5) ?
C17 C19 . 1.510(5) ?
C17 C18 . 1.519(5) ?
C17 C20 . 1.520(4) ?
C18 H18A . 0.9800 ?
C18 H18B . 0.9800 ?
C18 H18C . 0.9800 ?
C19 H19A . 0.9800 ?
C19 H19B . 0.9800 ?
C19 H19C . 0.9800 ?
C20 H20A . 0.9800 ?
C20 H20B . 0.9800 ?
C20 H20C . 0.9800 ?
C21 Cl4 5_665 1.453(17) ?
C21 Cl3 . 1.715(19) ?
C21 Cl4 . 1.77(2) ?
C21 H21A . 0.70(12) ?
C21 H21B . 0.74(11) ?
Cl3 Cl4 5_665 0.563(9) ?
Cl4 Cl3 5_665 0.563(9) ?
Cl4 C21 5_665 1.453(17) ?
Cl4 Cl4 5_665 2.287(12) ?

loop_
_geom_hbond_atom_site_label_D
_geom_hbond_atom_site_label_H
_geom_hbond_atom_site_label_A
_geom_hbond_site_symmetry_A
_geom_hbond_distance_DH
_geom_hbond_distance_HA
_geom_hbond_distance_DA
_geom_hbond_angle_DHA
C18 H18A O1 . 0.98 2.53 3.492(4) 167
C18 H18A N1 . 0.98 2.41 3.070(5) 124
C19 H19C Cl1 . 0.98 2.82 3.762(4) 162
C19 H19C N1 . 0.98 2.39 3.036(5) 123
